data_7108384
loop_
_publ_author_name
'Fucke, Katharina'
'Howard, Judith'
'Steed, Jonathan'

_publ_section_title
;
 Overcoming the solvation shell during the crystallisation of diatrizoic
 acid from dimethylsulfoxide
;
_journal_coden_ASTM CHCOFS
_journal_issue 99
_journal_name_full
;
 Chemical Communications (Cambridge, United Kingdom)
;
_journal_page_first 12065
_journal_page_last 12067
_journal_paper_doi 10.1039/c2cc35995b
_journal_volume 48
_journal_year 2012
_chemical_formula_moiety 'C11 H9 I3 N2 O4, 4(C2 H6 O S)'
_chemical_formula_sum 'C19 H33 I3 N2 O8 S4'
_chemical_formula_weight 926.41
_space_group_crystal_system monoclinic
_space_group_IT_number 14
_space_group_name_Hall '-P 2ybc'
_space_group_name_H-M_alt 'P 1 21/c 1'
_symmetry_space_group_name_Hall '-P 2ybc'
_symmetry_space_group_name_H-M 'P 1 21/c 1'
_atom_sites_solution_hydrogens geom
_atom_sites_solution_primary direct
_atom_sites_solution_secondary difmap
_audit_creation_date 2012-06-07
_audit_creation_method
;
Olex2 1.2
(compiled 2012.05.09 svn.r2324, GUI svn.r4230)
;
_cell_angle_alpha 90.00
_cell_angle_beta 96.7640(10)
_cell_angle_gamma 90.00
_cell_formula_units_Z 4
_cell_length_a 20.5386(5)
_cell_length_b 9.6418(2)
_cell_length_c 16.3885(4)
_cell_measurement_temperature 120
_cell_volume 3222.81(13)
_computing_molecular_graphics
;
O. V. Dolomanov, L. J. Bourhis, R. J. Gildea, J. A. K. Howard and H. Puschmann,
OLEX2: a complete structure solution, refinement and analysis program.
J. Appl. Cryst. (2009). 42, 339-341.
;
_computing_publication_material
;
O. V. Dolomanov, L. J. Bourhis, R. J. Gildea, J. A. K. Howard and H. Puschmann,
OLEX2: a complete structure solution, refinement and analysis program.
J. Appl. Cryst. (2009). 42, 339-341.
;
_computing_structure_refinement
;
SHELXL, G.M. Sheldrick, Acta Cryst.
(2008). A64, 112-122
;
_computing_structure_solution 'SHELXS-97 (Sheldrick, 1990)'
_diffrn_ambient_temperature 120.0
_diffrn_detector 'CCD area detector'
_diffrn_detector_area_resol_mean 5.6
_diffrn_detector_type 'Bruker SMART CCD 6000 area detector'
_diffrn_measured_fraction_theta_full 1.000
_diffrn_measured_fraction_theta_max 1.000
_diffrn_measurement_device 'three-circle diffractometer'
_diffrn_measurement_device_type 'Bruker SMART CCD 6000 area detector'
_diffrn_measurement_method '\w scans'
_diffrn_radiation_monochromator graphite
_diffrn_radiation_probe x-ray
_diffrn_radiation_type MoK\a
_diffrn_radiation_wavelength 0.71073
_diffrn_radiation_xray_symbol K-L~3~
_diffrn_reflns_av_R_equivalents 0.0629
_diffrn_reflns_av_unetI/netI 0.0487
_diffrn_reflns_limit_h_max 25
_diffrn_reflns_limit_h_min -25
_diffrn_reflns_limit_k_max 12
_diffrn_reflns_limit_k_min -11
_diffrn_reflns_limit_l_max 17
_diffrn_reflns_limit_l_min -20
_diffrn_reflns_number 20916
_diffrn_reflns_theta_full 26.36
_diffrn_reflns_theta_max 26.36
_diffrn_reflns_theta_min 1.00
_diffrn_source 'sealed X-ray tube'
_diffrn_source_target Mo
_exptl_absorpt_coefficient_mu 3.209
_exptl_absorpt_correction_T_max 0.7454
_exptl_absorpt_correction_T_min 0.5751
_exptl_absorpt_correction_type multi-scan
_exptl_absorpt_process_details SADABS
_exptl_crystal_colour 'clear light colourless'
_exptl_crystal_colour_lustre clear
_exptl_crystal_colour_modifier light
_exptl_crystal_colour_primary colourless
_exptl_crystal_density_diffrn 1.909
_exptl_crystal_density_method 'not measured'
_exptl_crystal_description block
_exptl_crystal_F_000 1792
_exptl_crystal_size_max 0.26
_exptl_crystal_size_mid 0.2
_exptl_crystal_size_min 0.06
_refine_diff_density_max 1.402
_refine_diff_density_min -1.096
_refine_diff_density_rms 0.149
_refine_ls_extinction_method none
_refine_ls_goodness_of_fit_ref 0.990
_refine_ls_hydrogen_treatment mixed
_refine_ls_matrix_type full
_refine_ls_number_parameters 336
_refine_ls_number_reflns 6584
_refine_ls_number_restraints 0
_refine_ls_restrained_S_all 0.990
_refine_ls_R_factor_all 0.0438
_refine_ls_R_factor_gt 0.0336
_refine_ls_shift/su_max 0.001
_refine_ls_shift/su_mean 0.000
_refine_ls_structure_factor_coef Fsqd
_refine_ls_weighting_details 'calc w=1/[\s^2^(Fo^2^)+(0.0518P)^2^+0.0000P] where P=(Fo^2^+2Fc^2^)/3'
_refine_ls_weighting_scheme calc
_refine_ls_wR_factor_gt 0.0833
_refine_ls_wR_factor_ref 0.0885
_reflns_number_gt 5307
_reflns_number_total 6584
_reflns_threshold_expression >2sigma(I)
_cod_data_source_file c2cc32766j.txt
_cod_data_source_block 09srv382
_cod_database_code 7108384

loop_
_space_group_symop_id
_space_group_symop_operation_xyz
1 'x, y, z'
2 '-x, y+1/2, -z+1/2'
3 '-x, -y, -z'
4 'x, -y-1/2, z-1/2'

loop_
_atom_site_label
_atom_site_type_symbol
_atom_site_fract_x
_atom_site_fract_y
_atom_site_fract_z
_atom_site_U_iso_or_equiv
_atom_site_adp_type
_atom_site_occupancy
_atom_site_symmetry_multiplicity
_atom_site_calc_flag
_atom_site_refinement_flags
I1 I 0.435263(13) 0.02491(3) 0.603739(17) 0.02235(8) Uani 1 1 d .
I2 I 0.227457(14) 0.33388(3) 0.384222(17) 0.02376(9) Uani 1 1 d .
I3 I 0.150754(13) 0.00716(3) 0.672130(17) 0.02097(8) Uani 1 1 d .
S3S S 0.31460(6) 0.86229(12) 0.39697(7) 0.0277(3) Uani 1 1 d .
S4S S 0.07664(5) 0.70324(12) 0.31815(7) 0.0233(2) Uani 1 1 d .
S1S S 0.42612(5) 0.41136(12) 0.75203(7) 0.0268(2) Uani 1 1 d .
S2S S 0.89183(7) 0.46256(13) 0.35379(8) 0.0364(3) Uani 1 1 d .
O3 O 0.38064(17) 0.4270(3) 0.5237(2) 0.0347(8) Uani 1 1 d .
O2 O 0.33059(18) -0.0026(3) 0.7630(2) 0.0354(8) Uani 1 1 d .
O4 O 0.11568(16) 0.0077(3) 0.4380(2) 0.0321(8) Uani 1 1 d .
O1 O 0.29455(17) -0.1813(3) 0.6840(2) 0.0353(8) Uani 1 1 d .
H1 H 0.3089 -0.2291 0.7251 0.053 Uiso 1 1 calc R
C5 C 0.2543(2) 0.2102(4) 0.4880(2) 0.0184(8) Uani 1 1 d .
C6 C 0.2058(2) 0.1637(4) 0.5344(2) 0.0180(8) Uani 1 1 d .
C8 C 0.3967(2) 0.3456(4) 0.4718(3) 0.0225(9) Uani 1 1 d .
C3 C 0.33706(19) 0.0852(4) 0.5749(2) 0.0180(8) Uani 1 1 d .
C4 C 0.3198(2) 0.1726(4) 0.5073(2) 0.0166(8) Uani 1 1 d .
N1 N 0.36849(16) 0.2196(4) 0.4597(2) 0.0199(7) Uani 1 1 d .
H1A H 0.3807 0.1653 0.4211 0.024 Uiso 1 1 calc R
C10 C 0.0981(2) 0.1200(5) 0.4634(3) 0.0240(9) Uani 1 1 d .
C7 C 0.22407(19) 0.0763(4) 0.6015(2) 0.0184(8) Uani 1 1 d .
C2 C 0.2891(2) 0.0375(4) 0.6216(3) 0.0198(9) Uani 1 1 d .
C9 C 0.4473(2) 0.3799(5) 0.4157(3) 0.0281(10) Uani 1 1 d .
H9A H 0.4256 0.3958 0.3599 0.042 Uiso 1 1 calc R
H9B H 0.4782 0.3026 0.4151 0.042 Uiso 1 1 calc R
H9C H 0.4711 0.4638 0.4354 0.042 Uiso 1 1 calc R
N2 N 0.13908(16) 0.2020(4) 0.5121(2) 0.0200(7) Uani 1 1 d .
H2 H 0.1244 0.2805 0.5304 0.024 Uiso 1 1 calc R
C1 C 0.3078(2) -0.0508(5) 0.6989(3) 0.0280(10) Uani 1 1 d .
C11 C 0.0298(2) 0.1759(5) 0.4420(3) 0.0303(11) Uani 1 1 d .
H11A H 0.0172 0.1676 0.3826 0.046 Uiso 1 1 calc R
H11B H 0.0287 0.2737 0.4581 0.046 Uiso 1 1 calc R
H11C H -0.0008 0.1228 0.4713 0.046 Uiso 1 1 calc R
O1S O 0.42865(15) 0.4455(3) 0.84302(18) 0.0267(7) Uani 1 1 d .
O2S O 0.91755(15) 0.5652(3) 0.41804(18) 0.0265(7) Uani 1 1 d .
O4S O 0.05173(15) 0.5820(3) 0.26510(19) 0.0301(7) Uani 1 1 d .
O3S O 0.29123(17) 0.8468(3) 0.3062(2) 0.0349(8) Uani 1 1 d .
C8S C 0.0081(2) 0.8142(5) 0.3241(3) 0.0291(10) Uani 1 1 d .
H8SA H -0.0088 0.8459 0.2688 0.044 Uiso 1 1 calc R
H8SB H 0.0217 0.8945 0.3586 0.044 Uiso 1 1 calc R
H8SC H -0.0263 0.7633 0.3480 0.044 Uiso 1 1 calc R
C7S C 0.0842(2) 0.6420(5) 0.4218(3) 0.0315(11) Uani 1 1 d .
H7SA H 0.0424 0.6016 0.4333 0.047 Uiso 1 1 calc R
H7SB H 0.0956 0.7196 0.4595 0.047 Uiso 1 1 calc R
H7SC H 0.1186 0.5714 0.4296 0.047 Uiso 1 1 calc R
C2S C 0.4244(2) 0.5753(5) 0.7015(3) 0.0333(11) Uani 1 1 d .
H2SA H 0.3878 0.6305 0.7172 0.050 Uiso 1 1 calc R
H2SB H 0.4186 0.5611 0.6418 0.050 Uiso 1 1 calc R
H2SC H 0.4657 0.6243 0.7175 0.050 Uiso 1 1 calc R
C1S C 0.3438(2) 0.3593(5) 0.7200(3) 0.0310(11) Uani 1 1 d .
H1SA H 0.3356 0.2691 0.7443 0.046 Uiso 1 1 calc R
H1SB H 0.3371 0.3520 0.6599 0.046 Uiso 1 1 calc R
H1SC H 0.3136 0.4283 0.7381 0.046 Uiso 1 1 calc R
C5S C 0.3796(3) 0.7428(6) 0.4187(4) 0.0423(13) Uani 1 1 d .
H5SA H 0.3668 0.6528 0.3941 0.063 Uiso 1 1 calc R
H5SB H 0.3896 0.7322 0.4783 0.063 Uiso 1 1 calc R
H5SC H 0.4185 0.7771 0.3957 0.063 Uiso 1 1 calc R
C6S C 0.2549(3) 0.7787(6) 0.4503(4) 0.0482(15) Uani 1 1 d .
H6SA H 0.2127 0.8262 0.4383 0.072 Uiso 1 1 calc R
H6SB H 0.2690 0.7820 0.5096 0.072 Uiso 1 1 calc R
H6SC H 0.2503 0.6818 0.4325 0.072 Uiso 1 1 calc R
C4S C 0.8735(3) 0.5545(6) 0.2609(3) 0.0451(14) Uani 1 1 d .
H4SA H 0.8445 0.6326 0.2696 0.068 Uiso 1 1 calc R
H4SB H 0.8515 0.4926 0.2189 0.068 Uiso 1 1 calc R
H4SC H 0.9141 0.5895 0.2426 0.068 Uiso 1 1 calc R
C3S C 0.8093(3) 0.4292(9) 0.3718(4) 0.089(3) Uani 1 1 d .
H3SA H 0.8092 0.3796 0.4240 0.133 Uiso 1 1 calc R
H3SB H 0.7877 0.3724 0.3270 0.133 Uiso 1 1 calc R
H3SC H 0.7858 0.5172 0.3743 0.133 Uiso 1 1 calc R

loop_
_atom_site_aniso_label
_atom_site_aniso_U_11
_atom_site_aniso_U_22
_atom_site_aniso_U_33
_atom_site_aniso_U_23
_atom_site_aniso_U_13
_atom_site_aniso_U_12
I1 0.01832(14) 0.02587(16) 0.02307(16) 0.00179(11) 0.00332(11) 0.00259(11)
I2 0.02939(16) 0.02451(16) 0.01766(15) 0.00565(11) 0.00399(11) 0.00305(11)
I3 0.01974(15) 0.02374(16) 0.02019(16) 0.00451(10) 0.00549(11) -0.00033(10)
S3S 0.0391(6) 0.0219(6) 0.0228(6) -0.0056(4) 0.0069(5) -0.0044(5)
S4S 0.0229(5) 0.0254(6) 0.0220(6) -0.0026(4) 0.0046(4) -0.0005(4)
S1S 0.0292(6) 0.0283(6) 0.0240(6) -0.0019(4) 0.0076(4) -0.0004(5)
S2S 0.0492(8) 0.0207(6) 0.0349(7) -0.0029(5) -0.0128(6) 0.0024(5)
O3 0.048(2) 0.0304(19) 0.0282(19) -0.0095(15) 0.0150(15) -0.0142(16)
O2 0.047(2) 0.040(2) 0.0175(18) 0.0050(14) -0.0014(15) 0.0077(16)
O4 0.0302(18) 0.0321(19) 0.033(2) -0.0130(14) -0.0002(15) 0.0043(14)
O1 0.040(2) 0.0267(19) 0.037(2) 0.0055(15) -0.0045(15) 0.0011(15)
C5 0.026(2) 0.013(2) 0.016(2) -0.0017(15) 0.0004(16) -0.0012(16)
C6 0.021(2) 0.019(2) 0.014(2) -0.0020(15) 0.0009(15) -0.0002(16)
C8 0.025(2) 0.023(2) 0.019(2) 0.0025(17) 0.0009(17) -0.0042(18)
C3 0.020(2) 0.016(2) 0.018(2) -0.0026(16) 0.0020(16) 0.0000(16)
C4 0.022(2) 0.0129(19) 0.015(2) -0.0038(15) 0.0033(16) -0.0030(16)
N1 0.0224(18) 0.0204(19) 0.0177(18) -0.0016(14) 0.0061(14) -0.0020(14)
C10 0.023(2) 0.031(2) 0.018(2) -0.0011(18) 0.0020(17) 0.0005(19)
C7 0.021(2) 0.016(2) 0.018(2) -0.0002(16) 0.0047(16) -0.0024(17)
C2 0.025(2) 0.017(2) 0.017(2) -0.0004(16) 0.0000(16) -0.0016(17)
C9 0.027(2) 0.032(3) 0.027(3) -0.0001(19) 0.0084(18) -0.009(2)
N2 0.0181(17) 0.0230(19) 0.0179(19) 0.0000(14) -0.0014(13) 0.0031(14)
C1 0.021(2) 0.026(2) 0.038(3) 0.003(2) 0.0038(19) 0.0029(19)
C11 0.022(2) 0.041(3) 0.027(3) -0.009(2) -0.0025(18) 0.005(2)
O1S 0.0284(17) 0.0309(18) 0.0210(17) -0.0007(13) 0.0038(13) -0.0048(14)
O2S 0.0300(17) 0.0275(17) 0.0217(17) -0.0046(13) 0.0013(13) -0.0012(14)
O4S 0.0327(18) 0.0285(18) 0.0303(18) -0.0124(14) 0.0088(14) -0.0006(14)
O3S 0.042(2) 0.037(2) 0.0250(18) -0.0103(14) 0.0013(15) 0.0028(16)
C8S 0.034(3) 0.025(2) 0.028(3) -0.0021(19) 0.004(2) 0.006(2)
C7S 0.035(3) 0.031(3) 0.028(3) 0.004(2) 0.003(2) 0.008(2)
C2S 0.038(3) 0.033(3) 0.030(3) 0.001(2) 0.008(2) -0.010(2)
C1S 0.040(3) 0.030(3) 0.023(2) -0.0021(19) 0.005(2) -0.008(2)
C5S 0.046(3) 0.036(3) 0.042(3) 0.004(2) -0.005(2) 0.000(3)
C6S 0.059(4) 0.042(3) 0.048(4) -0.005(3) 0.022(3) -0.018(3)
C4S 0.063(4) 0.047(3) 0.025(3) -0.001(2) 0.002(2) -0.002(3)
C3S 0.070(5) 0.130(7) 0.059(5) 0.034(5) -0.021(4) -0.074(5)

loop_
_atom_type_symbol
_atom_type_description
_atom_type_scat_dispersion_real
_atom_type_scat_dispersion_imag
_atom_type_scat_source
C C 0.0033 0.0016 'International Tables Vol C Tables 4.2.6.8 and 6.1.1.4'
H H 0.0000 0.0000 'International Tables Vol C Tables 4.2.6.8 and 6.1.1.4'
I I -0.4742 1.8119 'International Tables Vol C Tables 4.2.6.8 and 6.1.1.4'
N N 0.0061 0.0033 'International Tables Vol C Tables 4.2.6.8 and 6.1.1.4'
O O 0.0106 0.0060 'International Tables Vol C Tables 4.2.6.8 and 6.1.1.4'
S S 0.1246 0.1234 'International Tables Vol C Tables 4.2.6.8 and 6.1.1.4'

loop_
_geom_angle_atom_site_label_1
_geom_angle_atom_site_label_2
_geom_angle_atom_site_label_3
_geom_angle
O3S S3S C5S 106.1(2)
O3S S3S C6S 106.3(3)
C5S S3S C6S 98.8(3)
O4S S4S C8S 106.3(2)
O4S S4S C7S 106.1(2)
C8S S4S C7S 97.3(2)
O1S S1S C2S 105.1(2)
O1S S1S C1S 105.8(2)
C1S S1S C2S 98.4(2)
O2S S2S C4S 107.3(2)
O2S S2S C3S 105.5(3)
C4S S2S C3S 97.1(3)
C6 C5 I2 119.2(3)
C4 C5 I2 119.1(3)
C4 C5 C6 121.7(4)
C5 C6 C7 118.5(4)
C5 C6 N2 120.2(4)
C7 C6 N2 121.2(4)
O3 C8 N1 122.0(4)
O3 C8 C9 122.9(4)
N1 C8 C9 115.1(4)
C4 C3 I1 119.4(3)
C2 C3 I1 120.5(3)
C2 C3 C4 120.2(4)
C5 C4 C3 118.8(4)
C5 C4 N1 121.2(4)
C3 C4 N1 120.0(4)
C8 N1 C4 121.7(3)
O4 C10 N2 122.1(4)
O4 C10 C11 122.6(4)
N2 C10 C11 115.4(4)
C6 C7 I3 118.5(3)
C2 C7 I3 120.8(3)
C2 C7 C6 120.7(4)
C3 C2 C1 120.7(4)
C7 C2 C3 120.1(4)
C7 C2 C1 119.1(4)
C10 N2 C6 121.0(4)
O2 C1 O1 126.3(5)
O2 C1 C2 123.0(4)
O1 C1 C2 110.7(4)

loop_
_geom_bond_atom_site_label_1
_geom_bond_atom_site_label_2
_geom_bond_distance
I1 C3 2.099(4)
I2 C5 2.097(4)
I3 C7 2.112(4)
S3S O3S 1.516(4)
S3S C5S 1.768(5)
S3S C6S 1.780(5)
S4S O4S 1.510(3)
S4S C8S 1.779(4)
S4S C7S 1.788(5)
S1S O1S 1.522(3)
S1S C2S 1.783(5)
S1S C1S 1.782(5)
S2S O2S 1.495(3)
S2S C4S 1.764(5)
S2S C3S 1.783(7)
O3 C8 1.230(5)
O2 C1 1.193(6)
O4 C10 1.229(5)
O1 C1 1.304(6)
C5 C6 1.397(5)
C5 C4 1.393(6)
C6 C7 1.401(6)
C6 N2 1.425(5)
C8 N1 1.350(5)
C8 C9 1.504(6)
C3 C4 1.403(6)
C3 C2 1.395(5)
C4 N1 1.413(5)
C10 N2 1.345(6)
C10 C11 1.505(6)
C7 C2 1.388(6)
C2 C1 1.536(6)
